data_7243197
loop_
_publ_author_name
'Dille, Sara A.'
'Colston, Kyle J.'
'Ratvasky, Stephen C.'
'Pu, Jingzhi'
'Basu, Partha'

_publ_section_title
;
 Interligand communication in a metal mediated LL&#x2032;CT system -- a
 case study
;
_journal_issue 39
_journal_name_full 'RSC Advances'
_journal_page_first 24381
_journal_page_last 24386
_journal_paper_doi 10.1039/D1RA04716G
_journal_volume 11
_journal_year 2021
_chemical_formula_sum 'C17 H24 Mo N2 O S4'
_chemical_formula_weight 496.56
_space_group_crystal_system orthorhombic
_space_group_IT_number 61
_space_group_name_Hall '-P 2ac 2ab'
_space_group_name_H-M_alt 'P b c a'
_atom_sites_solution_hydrogens geom
_audit_creation_method SHELXL-2014/7
_audit_update_record
;
2020-08-03 deposited with the CCDC.	2021-07-06 downloaded from the CCDC.
;
_cell_angle_alpha 90
_cell_angle_beta 90
_cell_angle_gamma 90
_cell_formula_units_Z 8
_cell_length_a 12.69810(10)
_cell_length_b 15.8799(2)
_cell_length_c 21.2754(2)
_cell_measurement_reflns_used 9743
_cell_measurement_temperature 296(2)
_cell_measurement_theta_max 26.245
_cell_measurement_theta_min 2.265
_cell_volume 4290.07(8)
_computing_structure_refinement 'SHELXL-2014/7 (Sheldrick, 2014)'
_diffrn_ambient_temperature 296(2)
_diffrn_measured_fraction_theta_full 1.000
_diffrn_measured_fraction_theta_max 0.996
_diffrn_measurement_device_type 'Bruker Smart ApexII'
_diffrn_radiation_type MoK\a
_diffrn_radiation_wavelength 0.71073
_diffrn_reflns_av_R_equivalents 0.0536
_diffrn_reflns_av_unetI/netI 0.0276
_diffrn_reflns_Laue_measured_fraction_full 1.000
_diffrn_reflns_Laue_measured_fraction_max 0.996
_diffrn_reflns_limit_h_max 18
_diffrn_reflns_limit_h_min -18
_diffrn_reflns_limit_k_max 22
_diffrn_reflns_limit_k_min -22
_diffrn_reflns_limit_l_max 30
_diffrn_reflns_limit_l_min -30
_diffrn_reflns_number 70727
_diffrn_reflns_point_group_measured_fraction_full 1.000
_diffrn_reflns_point_group_measured_fraction_max 0.996
_diffrn_reflns_theta_full 25.242
_diffrn_reflns_theta_max 30.757
_diffrn_reflns_theta_min 1.914
_exptl_absorpt_coefficient_mu 1.009
_exptl_crystal_colour Purple
_exptl_crystal_density_diffrn 1.538
_exptl_crystal_description Block
_exptl_crystal_F_000 2032
_exptl_crystal_size_max 0.201
_exptl_crystal_size_mid 0.110
_exptl_crystal_size_min 0.081
_refine_diff_density_max 0.531
_refine_diff_density_min -0.437
_refine_diff_density_rms 0.058
_refine_ls_extinction_method none
_refine_ls_goodness_of_fit_ref 1.029
_refine_ls_hydrogen_treatment constr
_refine_ls_matrix_type full
_refine_ls_number_parameters 314
_refine_ls_number_reflns 6665
_refine_ls_number_restraints 292
_refine_ls_restrained_S_all 1.015
_refine_ls_R_factor_all 0.0887
_refine_ls_R_factor_gt 0.0406
_refine_ls_shift/su_max 0.001
_refine_ls_shift/su_mean 0.000
_refine_ls_structure_factor_coef Fsqd
_refine_ls_weighting_details 'w=1/[\s^2^(Fo^2^)+(0.0360P)^2^+1.9543P] where P=(Fo^2^+2Fc^2^)/3'
_refine_ls_weighting_scheme calc
_refine_ls_wR_factor_gt 0.0827
_refine_ls_wR_factor_ref 0.0998
_reflns_Friedel_coverage 0.000
_reflns_number_gt 3893
_reflns_number_total 6665
_reflns_threshold_expression 'I > 2\s(I)'
_cod_data_source_file d1ra04716g2.cif
_cod_data_source_block MoOtdtiPr2Dt0_SD_0m
_cod_database_code 7243197
_shelx_shelxl_version_number 2014/7
_shelx_space_group_comment
;
The symmetry employed for this shelxl refinement is uniquely defined
by the following loop, which should always be used as a source of
symmetry information in preference to the above space-group names.
They are only intended as comments.
;
_shelx_estimated_absorpt_t_min 0.823
_shelx_estimated_absorpt_t_max 0.923

loop_
_space_group_symop_operation_xyz
'x, y, z'
'-x+1/2, -y, z+1/2'
'-x, y+1/2, -z+1/2'
'x+1/2, -y+1/2, -z'
'-x, -y, -z'
'x-1/2, y, -z-1/2'
'x, -y-1/2, z-1/2'
'-x-1/2, y-1/2, z'

loop_
_atom_site_label
_atom_site_type_symbol
_atom_site_fract_x
_atom_site_fract_y
_atom_site_fract_z
_atom_site_U_iso_or_equiv
_atom_site_adp_type
_atom_site_occupancy
_atom_site_site_symmetry_order
_atom_site_calc_flag
_atom_site_refinement_flags_posn
_atom_site_refinement_flags_adp
_atom_site_refinement_flags_occupancy
_atom_site_disorder_assembly
_atom_site_disorder_group
C8 C 0.5704(2) 0.22298(18) 0.79748(12) 0.0529(7) Uani 1 1 d . . . . .
C9 C 0.6259(2) 0.24902(18) 0.73975(12) 0.0529(6) Uani 1 1 d . . . . .
C10 C 0.6423(3) 0.38203(19) 0.79042(14) 0.0695(9) Uani 1 1 d . . . . .
H10A H 0.5699 0.4007 0.7863 0.083 Uiso 1 1 calc R U . . .
H10B H 0.6877 0.4312 0.7891 0.083 Uiso 1 1 calc R U . . .
C11 C 0.6567(3) 0.3367(2) 0.85135(14) 0.0686(9) Uani 1 1 d . . . . .
H11A H 0.7301 0.3214 0.8568 0.082 Uiso 1 1 calc R U . . .
H11B H 0.6363 0.3730 0.8860 0.082 Uiso 1 1 calc R U . . .
C12 C 0.5486(2) 0.2311(2) 0.91226(13) 0.0645(8) Uani 1 1 d . . . . .
H12 H 0.5246 0.1730 0.9064 0.077 Uiso 1 1 calc R U . . .
C13 C 0.4545(3) 0.2832(3) 0.93060(15) 0.0872(11) Uani 1 1 d . . . . .
H13A H 0.4011 0.2781 0.8989 0.131 Uiso 1 1 calc R U . . .
H13B H 0.4751 0.3412 0.9345 0.131 Uiso 1 1 calc R U . . .
H13C H 0.4274 0.2636 0.9701 0.131 Uiso 1 1 calc R U . . .
C14 C 0.6348(3) 0.2303(2) 0.96205(16) 0.0888(11) Uani 1 1 d . . . . .
H14A H 0.6956 0.2017 0.9459 0.133 Uiso 1 1 calc R U . . .
H14B H 0.6098 0.2015 0.9988 0.133 Uiso 1 1 calc R U . . .
H14C H 0.6533 0.2871 0.9728 0.133 Uiso 1 1 calc R U . . .
C15 C 0.7232(3) 0.3603(3) 0.68345(15) 0.0836(11) Uani 1 1 d . . . . .
H15 H 0.7436 0.3128 0.6566 0.100 Uiso 1 1 calc R U . . .
C16 C 0.6477(4) 0.4139(4) 0.6466(2) 0.150(2) Uani 1 1 d . . . . .
H16A H 0.6816 0.4336 0.6091 0.225 Uiso 1 1 calc R U . . .
H16B H 0.6263 0.4611 0.6717 0.225 Uiso 1 1 calc R U . . .
H16C H 0.5869 0.3811 0.6356 0.225 Uiso 1 1 calc R U . . .
C17 C 0.8225(3) 0.4066(3) 0.70142(19) 0.0980(13) Uani 1 1 d . . . . .
H17A H 0.8613 0.4207 0.6641 0.147 Uiso 1 1 calc R U . . .
H17B H 0.8649 0.3713 0.7279 0.147 Uiso 1 1 calc R U . . .
H17C H 0.8045 0.4572 0.7236 0.147 Uiso 1 1 calc R U . . .
N1 N 0.59134(18) 0.26110(14) 0.85102(10) 0.0559(6) Uani 1 1 d . . . . .
N2 N 0.6687(2) 0.32518(15) 0.73916(11) 0.0599(6) Uani 1 1 d . . . . .
O1 O 0.41115(18) 0.28416(13) 0.66740(10) 0.0717(6) Uani 1 1 d . . . . .
S3 S 0.47164(7) 0.14919(5) 0.79017(3) 0.0651(2) Uani 1 1 d . . . . .
S4 S 0.63754(7) 0.17977(5) 0.67816(3) 0.0651(2) Uani 1 1 d . . . . .
Mo1 Mo 0.45098(2) 0.18496(2) 0.68141(2) 0.05369(9) Uani 1 1 d . . . . .
S1 S 0.2906(12) 0.1042(11) 0.6872(6) 0.0547(12) Uani 0.483(5) 1 d D U P A 1
S2 S 0.4787(9) 0.1025(8) 0.5890(6) 0.0611(13) Uani 0.483(5) 1 d D U P A 1
C1 C 0.2652(11) 0.0521(12) 0.6249(6) 0.0545(18) Uani 0.483(5) 1 d D U P A 1
C2 C 0.3390(9) 0.0536(12) 0.5773(6) 0.0552(19) Uani 0.483(5) 1 d D U P A 1
C3 C 0.3170(8) 0.0084(10) 0.5204(7) 0.062(2) Uani 0.483(5) 1 d D U P A 1
H3 H 0.3658 0.0097 0.4878 0.074 Uiso 0.483(5) 1 calc R U P A 1
C4 C 0.2248(8) -0.0369(8) 0.5131(5) 0.062(2) Uani 0.483(5) 1 d D U P A 1
C5 C 0.1546(10) -0.0356(9) 0.5614(4) 0.066(2) Uani 0.483(5) 1 d D U P A 1
H5 H 0.0910 -0.0640 0.5568 0.080 Uiso 0.483(5) 1 calc R U P A 1
C6 C 0.1743(12) 0.0066(11) 0.6174(5) 0.061(2) Uani 0.483(5) 1 d D U P A 1
H6 H 0.1256 0.0039 0.6500 0.073 Uiso 0.483(5) 1 calc R U P A 1
C7 C 0.2081(6) -0.0873(5) 0.4533(3) 0.083(2) Uani 0.483(5) 1 d D U P A 1
H7A H 0.1456 -0.0679 0.4325 0.125 Uiso 0.483(5) 1 calc R U P A 1
H7B H 0.2005 -0.1458 0.4636 0.125 Uiso 0.483(5) 1 calc R U P A 1
H7C H 0.2676 -0.0800 0.4260 0.125 Uiso 0.483(5) 1 calc R U P A 1
S1A S 0.4618(9) 0.1150(7) 0.5847(6) 0.0633(14) Uani 0.517(5) 1 d D U P A 2
S2A S 0.3007(12) 0.1026(11) 0.6969(5) 0.0593(15) Uani 0.517(5) 1 d D U P A 2
C1A C 0.3626(9) 0.0561(11) 0.5702(6) 0.0560(18) Uani 0.517(5) 1 d D U P A 2
C2A C 0.2823(10) 0.0540(11) 0.6141(5) 0.0547(18) Uani 0.517(5) 1 d D U P A 2
C3A C 0.1873(11) 0.0102(10) 0.6003(4) 0.061(2) Uani 0.517(5) 1 d D U P A 2
H3A H 0.1321 0.0101 0.6290 0.074 Uiso 0.517(5) 1 calc R U P A 2
C4A C 0.1778(8) -0.0323(8) 0.5436(4) 0.064(2) Uani 0.517(5) 1 d D U P A 2
C5A C 0.2584(8) -0.0291(8) 0.5021(5) 0.062(2) Uani 0.517(5) 1 d D U P A 2
H5A H 0.2520 -0.0575 0.4641 0.074 Uiso 0.517(5) 1 calc R U P A 2
C6A C 0.3495(8) 0.0147(9) 0.5143(6) 0.0605(19) Uani 0.517(5) 1 d D U P A 2
H6A H 0.4028 0.0163 0.4843 0.073 Uiso 0.517(5) 1 calc R U P A 2
C7A C 0.0783(6) -0.0813(5) 0.5341(4) 0.102(3) Uani 0.517(5) 1 d D U P A 2
H7AA H 0.0791 -0.1070 0.4933 0.153 Uiso 0.517(5) 1 calc R U P A 2
H7AB H 0.0190 -0.0441 0.5373 0.153 Uiso 0.517(5) 1 calc R U P A 2
H7AC H 0.0731 -0.1242 0.5658 0.153 Uiso 0.517(5) 1 calc R U P A 2

loop_
_atom_site_aniso_label
_atom_site_aniso_U_11
_atom_site_aniso_U_22
_atom_site_aniso_U_33
_atom_site_aniso_U_23
_atom_site_aniso_U_13
_atom_site_aniso_U_12
C8 0.0651(18) 0.0506(16) 0.0430(13) -0.0038(12) -0.0006(12) 0.0037(13)
C9 0.0523(16) 0.0563(17) 0.0502(15) -0.0051(12) 0.0004(12) 0.0072(13)
C10 0.079(2) 0.0567(18) 0.073(2) -0.0119(16) 0.0174(17) -0.0136(16)
C11 0.069(2) 0.075(2) 0.0618(18) -0.0244(16) 0.0059(15) -0.0172(16)
C12 0.091(2) 0.0594(18) 0.0426(14) -0.0046(13) -0.0011(15) -0.0055(17)
C13 0.093(3) 0.113(3) 0.0554(18) -0.0023(19) 0.0132(18) 0.011(2)
C14 0.116(3) 0.089(3) 0.061(2) -0.0102(18) -0.020(2) 0.013(2)
C15 0.095(3) 0.089(3) 0.067(2) 0.0014(19) 0.0262(19) -0.019(2)
C16 0.131(4) 0.202(6) 0.117(4) 0.089(4) -0.014(3) -0.033(4)
C17 0.082(3) 0.102(3) 0.110(3) 0.009(2) 0.029(2) -0.017(2)
N1 0.0682(15) 0.0537(14) 0.0457(12) -0.0116(10) 0.0010(11) -0.0034(12)
N2 0.0616(14) 0.0610(16) 0.0569(14) -0.0049(11) 0.0084(11) -0.0048(12)
O1 0.0833(15) 0.0475(12) 0.0843(15) 0.0029(10) -0.0043(12) 0.0089(11)
S3 0.0899(6) 0.0609(5) 0.0446(4) -0.0057(3) -0.0017(4) -0.0185(4)
S4 0.0747(5) 0.0707(5) 0.0499(4) -0.0140(3) 0.0034(3) 0.0106(4)
Mo1 0.07104(18) 0.04431(13) 0.04572(13) -0.00492(10) -0.00050(11) 0.00661(12)
S1 0.065(2) 0.0506(16) 0.048(3) -0.009(2) -0.008(2) 0.0027(15)
S2 0.077(3) 0.065(3) 0.0417(19) -0.0085(18) -0.0069(17) 0.015(2)
C1 0.068(4) 0.050(3) 0.046(4) 0.001(3) 0.000(3) 0.012(3)
C2 0.070(4) 0.052(3) 0.043(3) -0.006(3) -0.010(3) 0.008(3)
C3 0.074(5) 0.062(3) 0.050(3) -0.004(3) -0.007(4) 0.004(4)
C4 0.073(5) 0.061(3) 0.051(4) -0.005(3) -0.012(4) -0.001(4)
C5 0.076(4) 0.068(3) 0.056(4) -0.003(4) -0.010(3) -0.001(4)
C6 0.074(4) 0.062(3) 0.048(4) -0.003(4) -0.008(4) 0.001(3)
C7 0.101(5) 0.078(5) 0.070(4) -0.011(4) -0.028(4) -0.007(4)
S1A 0.082(3) 0.069(3) 0.0383(15) -0.0054(16) -0.0034(19) 0.014(2)
S2A 0.072(3) 0.0568(16) 0.049(3) -0.009(2) -0.004(2) 0.005(2)
C1A 0.075(4) 0.052(3) 0.041(3) -0.002(3) -0.005(3) 0.011(3)
C2A 0.071(4) 0.048(3) 0.045(4) -0.006(3) -0.010(3) 0.006(3)
C3A 0.073(4) 0.058(3) 0.052(4) 0.003(4) -0.003(4) 0.009(3)
C4A 0.077(5) 0.066(3) 0.049(4) -0.004(4) -0.015(4) -0.002(3)
C5A 0.077(5) 0.062(3) 0.045(3) -0.001(3) -0.012(3) 0.000(4)
C6A 0.075(5) 0.062(3) 0.044(3) -0.003(3) -0.007(4) 0.002(4)
C7A 0.103(5) 0.106(6) 0.098(5) -0.003(5) -0.036(4) -0.022(5)

loop_
_atom_type_symbol
_atom_type_description
_atom_type_scat_dispersion_real
_atom_type_scat_dispersion_imag
_atom_type_scat_source
C C 0.0033 0.0016 'International Tables Vol C Tables 4.2.6.8 and 6.1.1.4'
H H 0.0000 0.0000 'International Tables Vol C Tables 4.2.6.8 and 6.1.1.4'
N N 0.0061 0.0033 'International Tables Vol C Tables 4.2.6.8 and 6.1.1.4'
O O 0.0106 0.0060 'International Tables Vol C Tables 4.2.6.8 and 6.1.1.4'
S S 0.1246 0.1234 'International Tables Vol C Tables 4.2.6.8 and 6.1.1.4'
Mo Mo -1.6832 0.6857 'International Tables Vol C Tables 4.2.6.8 and 6.1.1.4'

loop_
_geom_angle_atom_site_label_1
_geom_angle_atom_site_label_2
_geom_angle_atom_site_label_3
_geom_angle
_geom_angle_site_symmetry_1
_geom_angle_site_symmetry_3
_geom_angle_publ_flag
N1 C8 C9 119.7(3) . . ?
N1 C8 S3 122.5(2) . . ?
C9 C8 S3 117.6(2) . . ?
N2 C9 C8 117.4(2) . . ?
N2 C9 S4 122.8(2) . . ?
C8 C9 S4 119.8(2) . . ?
N2 C10 C11 108.9(3) . . ?
N1 C11 C10 108.8(2) . . ?
N1 C12 C13 109.9(3) . . ?
N1 C12 C14 110.5(3) . . ?
C13 C12 C14 113.3(3) . . ?
N2 C15 C16 109.4(3) . . ?
N2 C15 C17 111.8(3) . . ?
C16 C15 C17 112.9(4) . . ?
C8 N1 C11 119.8(2) . . ?
C8 N1 C12 122.4(2) . . ?
C11 N1 C12 117.8(2) . . ?
C9 N2 C10 117.7(2) . . ?
C9 N2 C15 122.8(3) . . ?
C10 N2 C15 118.3(3) . . ?
C8 S3 Mo1 90.33(9) . . ?
C9 S4 Mo1 82.49(10) . . ?
O1 Mo1 S2A 107.7(4) . . ?
O1 Mo1 S1A 107.9(3) . . ?
S2A Mo1 S1A 84.6(3) . . ?
O1 Mo1 S4 109.14(8) . . ?
S2A Mo1 S4 143.2(4) . . ?
S1A Mo1 S4 84.2(3) . . ?
O1 Mo1 S2 114.3(3) . . ?
S4 Mo1 S2 79.0(3) . . ?
O1 Mo1 S3 115.22(8) . . ?
S2A Mo1 S3 79.7(3) . . ?
S1A Mo1 S3 136.8(3) . . ?
S4 Mo1 S3 84.87(3) . . ?
S2 Mo1 S3 130.4(3) . . ?
O1 Mo1 S1 104.7(4) . . ?
S4 Mo1 S1 145.8(4) . . ?
S2 Mo1 S1 82.8(3) . . ?
S3 Mo1 S1 85.3(3) . . ?
C1 S1 Mo1 113.9(9) . . ?
C2 S2 Mo1 100.9(7) . . ?
C6 C1 C2 119.6(12) . . ?
C6 C1 S1 122.8(10) . . ?
C2 C1 S1 117.6(13) . . ?
C1 C2 C3 118.6(12) . . ?
C1 C2 S2 122.0(12) . . ?
C3 C2 S2 118.9(8) . . ?
C4 C3 C2 121.3(9) . . ?
C5 C4 C3 117.5(10) . . ?
C5 C4 C7 123.4(9) . . ?
C3 C4 C7 119.1(8) . . ?
C4 C5 C6 122.5(11) . . ?
C1 C6 C5 120.4(9) . . ?
C1A S1A Mo1 113.7(8) . . ?
C2A S2A Mo1 101.1(7) . . ?
C6A C1A C2A 119.1(11) . . ?
C6A C1A S1A 123.0(9) . . ?
C2A C1A S1A 117.6(12) . . ?
C1A C2A C3A 119.8(11) . . ?
C1A C2A S2A 121.1(11) . . ?
C3A C2A S2A 119.0(8) . . ?
C4A C3A C2A 119.4(8) . . ?
C5A C4A C3A 118.8(9) . . ?
C5A C4A C7A 124.8(9) . . ?
C3A C4A C7A 116.3(8) . . ?
C4A C5A C6A 122.2(9) . . ?
C1A C6A C5A 120.6(8) . . ?

loop_
_geom_bond_atom_site_label_1
_geom_bond_atom_site_label_2
_geom_bond_distance
_geom_bond_site_symmetry_2
_geom_bond_publ_flag
C8 N1 1.317(3) . ?
C8 C9 1.475(4) . ?
C8 S3 1.724(3) . ?
C9 N2 1.326(3) . ?
C9 S4 1.717(3) . ?
C10 N2 1.455(3) . ?
C10 C11 1.493(4) . ?
C11 N1 1.460(3) . ?
C12 N1 1.489(3) . ?
C12 C13 1.504(4) . ?
C12 C14 1.523(4) . ?
C15 N2 1.481(4) . ?
C15 C16 1.502(6) . ?
C15 C17 1.509(5) . ?
O1 Mo1 1.681(2) . ?
S3 Mo1 2.3971(8) . ?
S4 Mo1 2.3714(9) . ?
Mo1 S2A 2.337(16) . ?
Mo1 S1A 2.342(12) . ?
Mo1 S2 2.388(13) . ?
Mo1 S1 2.410(16) . ?
S1 C1 1.594(18) . ?
S2 C2 1.953(17) . ?
C1 C6 1.370(16) . ?
C1 C2 1.380(9) . ?
C2 C3 1.435(16) . ?
C3 C4 1.384(12) . ?
C4 C5 1.361(10) . ?
C4 C7 1.517(12) . ?
C5 C6 1.389(12) . ?
S1A C1A 1.599(17) . ?
S2A C2A 1.937(16) . ?
C1A C6A 1.368(14) . ?
C1A C2A 1.384(9) . ?
C2A C3A 1.423(15) . ?
C3A C4A 1.389(12) . ?
C4A C5A 1.352(9) . ?
C4A C7A 1.496(11) . ?
C5A C6A 1.375(11) . ?
